data_1565320
loop_
_publ_author_name
'Wei, Xiao'
'Li, Bao'
'Yang, Zhiqiang'
'Zhong, RongLin'
'Wang, Yufei'
'Chen, yanan'
'Ding, Zeyang'
'Men, Guangwen'
'Yang, Zairan'
'Zhang, Houyu'
'Yang, Bing'
'Xu, Weiqing'
'Jiang, Shimei'

_publ_section_title
;
 Programmable photoresponsive materials based on a single molecule via
 distinct topochemical reactions
;
_journal_name_full 'Chemical Science'
_journal_paper_doi 10.1039/D1SC04053G
_journal_year 2021
_chemical_formula_moiety 'C42 H22 F12 N2'
_chemical_formula_sum 'C42 H22 F12 N2'
_chemical_formula_weight 782.61
_space_group_crystal_system triclinic
_space_group_IT_number 2
_space_group_name_Hall '-P 1'
_space_group_name_H-M_alt 'P -1'
_atom_sites_solution_hydrogens geom
_audit_creation_method SHELXL-2014/7
_audit_update_record
;
2021-07-23 deposited with the CCDC.	2021-11-11 downloaded from the CCDC.
;
_cell_angle_alpha 67.4855(17)
_cell_angle_beta 84.6786(17)
_cell_angle_gamma 89.830(2)
_cell_formula_units_Z 1
_cell_length_a 6.6239(3)
_cell_length_b 11.3191(6)
_cell_length_c 12.9368(7)
_cell_measurement_reflns_used 8579
_cell_measurement_temperature 98(2)
_cell_measurement_theta_max 57.75
_cell_measurement_theta_min 3.05
_cell_volume 891.61(8)
_computing_cell_refinement 'Bruker D8 Venture'
_computing_data_collection 'Bruker D8 Venture'
_computing_data_reduction 'Bruker D8 Venture'
_computing_molecular_graphics 'Bruker SHELXTL'
_computing_publication_material 'Bruker SHELXTL'
_computing_structure_refinement 'SHELXL-2014/7 (Sheldrick, 2015)'
_computing_structure_solution 'SHELXT-2014/7 (Sheldrick, 2015)'
_diffrn_ambient_temperature 98(2)
_diffrn_measured_fraction_theta_full 0.993
_diffrn_measured_fraction_theta_max 0.987
_diffrn_measurement_device_type 'D8 VENTURE PHOTON II'
_diffrn_measurement_method 'phi and omega scans'
_diffrn_radiation_type MoK\a
_diffrn_radiation_wavelength 0.71073
_diffrn_reflns_av_R_equivalents 0.0539
_diffrn_reflns_av_unetI/netI 0.0282
_diffrn_reflns_Laue_measured_fraction_full 0.993
_diffrn_reflns_Laue_measured_fraction_max 0.987
_diffrn_reflns_limit_h_max 8
_diffrn_reflns_limit_h_min -8
_diffrn_reflns_limit_k_max 13
_diffrn_reflns_limit_k_min -13
_diffrn_reflns_limit_l_max 15
_diffrn_reflns_limit_l_min -15
_diffrn_reflns_number 27462
_diffrn_reflns_point_group_measured_fraction_full 0.993
_diffrn_reflns_point_group_measured_fraction_max 0.987
_diffrn_reflns_theta_full 25.242
_diffrn_reflns_theta_max 25.730
_diffrn_reflns_theta_min 3.050
_diffrn_source 'fine-focus sealed tube'
_exptl_absorpt_coefficient_mu 0.129
_exptl_absorpt_correction_T_max 0.987
_exptl_absorpt_correction_T_min 0.983
_exptl_absorpt_correction_type multi-scan
_exptl_crystal_colour COLORLESS
_exptl_crystal_density_diffrn 1.458
_exptl_crystal_description BLOCK
_exptl_crystal_F_000 396
_exptl_crystal_size_max 0.130
_exptl_crystal_size_mid 0.120
_exptl_crystal_size_min 0.100
_refine_diff_density_max 0.160
_refine_diff_density_min -0.161
_refine_diff_density_rms 0.035
_refine_ls_extinction_coef 0.021(4)
_refine_ls_extinction_expression Fc^*^=kFc[1+0.001xFc^2^\l^3^/sin(2\q)]^-1/4^
_refine_ls_extinction_method 'SHELXL-2014/7 (Sheldrick 2014'
_refine_ls_goodness_of_fit_ref 1.014
_refine_ls_hydrogen_treatment constr
_refine_ls_matrix_type full
_refine_ls_number_parameters 310
_refine_ls_number_reflns 3349
_refine_ls_number_restraints 0
_refine_ls_restrained_S_all 1.014
_refine_ls_R_factor_all 0.0789
_refine_ls_R_factor_gt 0.0539
_refine_ls_shift/su_max 0.002
_refine_ls_shift/su_mean 0.000
_refine_ls_structure_factor_coef Fsqd
_refine_ls_weighting_details 'w=1/[\s^2^(Fo^2^)+(0.0581P)^2^+0.4598P] where P=(Fo^2^+2Fc^2^)/3'
_refine_ls_weighting_scheme calc
_refine_ls_wR_factor_gt 0.1292
_refine_ls_wR_factor_ref 0.1448
_reflns_Friedel_coverage 0.000
_reflns_number_gt 2449
_reflns_number_total 3349
_reflns_threshold_expression 'I > 2\s(I)'
_cod_data_source_file d1sc04053g4.cif
_cod_data_source_block 1_CCDC1
_cod_depositor_comments
;
The following automatic conversions were performed:

data item '_exptl_absorpt_correction_type' value 'MULTI-SCAN' was
changed to 'multi-scan' in accordance with the
/home/data/users/saulius/crontab/automatic-downloads/rss-feeds/RSC/lib/dictionaries/cif_core.dic
dictionary named 'cif_core.dic' version 2.4.2 last updated on
2011-04-26.

Automatic conversion script
Id: cif_fix_values 7556 2019-12-06 15:28:31Z antanas 
;
_cod_database_code 1565320
_shelx_shelxl_version_number 2014/7
_shelx_space_group_comment
;
The symmetry employed for this shelxl refinement is uniquely defined
by the following loop, which should always be used as a source of
symmetry information in preference to the above space-group names.
They are only intended as comments.
;
_shelx_estimated_absorpt_t_min 0.983
_shelx_estimated_absorpt_t_max 0.987

loop_
_space_group_symop_operation_xyz
'x, y, z'
'-x, -y, -z'

loop_
_atom_site_label
_atom_site_type_symbol
_atom_site_fract_x
_atom_site_fract_y
_atom_site_fract_z
_atom_site_U_iso_or_equiv
_atom_site_adp_type
_atom_site_occupancy
_atom_site_site_symmetry_order
_atom_site_calc_flag
_atom_site_refinement_flags_posn
_atom_site_refinement_flags_adp
_atom_site_refinement_flags_occupancy
_atom_site_disorder_assembly
_atom_site_disorder_group
C1 C 0.3531(5) 0.5478(2) 0.1142(2) 0.0607(7) Uani 1 1 d . . . . .
C2 C 0.2057(6) 0.4575(3) 0.1165(3) 0.0863(10) Uani 1 1 d . . . . .
H2 H 0.0876 0.4856 0.0786 0.104 Uiso 1 1 calc R U . . .
C3 C 0.2310(8) 0.3293(3) 0.1730(3) 0.1089(14) Uani 1 1 d . . . . .
H3 H 0.1298 0.2689 0.1752 0.131 Uiso 1 1 calc R U . . .
C4 C 0.4054(9) 0.2875(3) 0.2272(3) 0.1117(16) Uani 1 1 d . . . . .
H4 H 0.4227 0.1983 0.2648 0.134 Uiso 1 1 calc R U . . .
C5 C 0.5503(7) 0.3711(3) 0.2276(3) 0.0906(11) Uani 1 1 d . . . . .
H5 H 0.6669 0.3403 0.2660 0.109 Uiso 1 1 calc R U . . .
C6 C 0.5290(5) 0.5058(2) 0.1704(2) 0.0645(7) Uani 1 1 d . . . . .
C7 C 0.6711(4) 0.5971(3) 0.1713(2) 0.0635(7) Uani 1 1 d . . . . .
H7 H 0.7886 0.5694 0.2097 0.076 Uiso 1 1 calc R U . . .
C8 C 0.6434(4) 0.7246(2) 0.11806(19) 0.0514(6) Uani 1 1 d . . . . .
H8 H 0.7412 0.7846 0.1202 0.062 Uiso 1 1 calc R U . . .
C9 C 0.4696(3) 0.7691(2) 0.05922(17) 0.0409(5) Uani 1 1 d . . . . .
C10 C 0.3296(4) 0.6816(2) 0.05812(19) 0.0488(6) Uani 1 1 d . . . . .
H10 H 0.2133 0.7107 0.0189 0.059 Uiso 1 1 calc R U . . .
C11 C 0.4277(3) 0.90923(18) 0.00422(16) 0.0346(5) Uani 1 1 d . . . . .
H11 H 0.3009 0.9175 -0.0340 0.042 Uiso 1 1 calc R U . . .
C12 C 0.4079(3) 0.99259(19) 0.07960(17) 0.0356(5) Uani 1 1 d . . . . .
C13 C 0.2035(3) 1.0422(2) 0.08247(18) 0.0401(5) Uani 1 1 d . . . . .
C14 C 0.4513(3) 0.92661(19) 0.20239(17) 0.0373(5) Uani 1 1 d . . . . .
C15 C 0.3299(3) 0.8198(2) 0.27031(18) 0.0464(6) Uani 1 1 d . . . . .
H15 H 0.2238 0.7915 0.2398 0.056 Uiso 1 1 calc R U . . .
C16 C 0.3627(4) 0.7548(2) 0.3815(2) 0.0536(6) Uani 1 1 d . . . . .
C17 C 0.5127(4) 0.7958(2) 0.4284(2) 0.0574(6) Uani 1 1 d . . . . .
H17 H 0.5352 0.7507 0.5049 0.069 Uiso 1 1 calc R U . . .
C18 C 0.6298(3) 0.9039(2) 0.36202(19) 0.0488(6) Uani 1 1 d . . . . .
C19 C 0.5993(3) 0.9689(2) 0.24960(17) 0.0411(5) Uani 1 1 d . . . . .
H19 H 0.6810 1.0430 0.2050 0.049 Uiso 1 1 calc R U . . .
C20 C 0.2301(6) 0.6382(3) 0.4502(3) 0.0817(9) Uani 1 1 d . . . . .
C21 C 0.7879(4) 0.9564(3) 0.4105(2) 0.0647(7) Uani 1 1 d . . . . .
F1 F 0.252(3) 0.5484(13) 0.4086(9) 0.136(7) Uani 0.490(18) 1 d . . P A 1
F2 F 0.0452(17) 0.6597(15) 0.450(3) 0.203(10) Uani 0.490(18) 1 d . . P A 1
F3 F 0.279(4) 0.5809(13) 0.5506(8) 0.140(6) Uani 0.490(18) 1 d . . P A 1
F1' F 0.316(2) 0.5354(8) 0.471(3) 0.223(10) Uani 0.510(18) 1 d . . P A 2
F2' F 0.063(2) 0.6321(14) 0.4096(8) 0.128(7) Uani 0.510(18) 1 d . . P A 2
F3' F 0.157(3) 0.645(2) 0.5473(10) 0.154(6) Uani 0.510(18) 1 d . . P A 2
F4 F 0.9574(16) 0.9840(18) 0.3513(8) 0.130(6) Uani 0.46(2) 1 d . . P B 1
F5 F 0.7245(18) 1.041(2) 0.440(2) 0.151(6) Uani 0.46(2) 1 d . . P B 1
F6 F 0.839(3) 0.8621(16) 0.5057(14) 0.147(6) Uani 0.46(2) 1 d . . P B 1
F4' F 0.9670(12) 0.9383(17) 0.3774(14) 0.140(5) Uani 0.54(2) 1 d . . P B 2
F5' F 0.787(2) 1.0849(7) 0.3763(12) 0.115(4) Uani 0.54(2) 1 d . . P B 2
F6' F 0.770(2) 0.9161(18) 0.5179(6) 0.129(5) Uani 0.54(2) 1 d . . P B 2
N1 N 0.0428(3) 1.0771(2) 0.08803(18) 0.0570(6) Uani 1 1 d . . . . .

loop_
_atom_site_aniso_label
_atom_site_aniso_U_11
_atom_site_aniso_U_22
_atom_site_aniso_U_33
_atom_site_aniso_U_23
_atom_site_aniso_U_13
_atom_site_aniso_U_12
C1 0.093(2) 0.0434(14) 0.0457(14) -0.0188(11) 0.0026(13) -0.0044(13)
C2 0.130(3) 0.0522(18) 0.080(2) -0.0311(16) -0.0010(19) -0.0218(17)
C3 0.182(4) 0.052(2) 0.093(3) -0.035(2) 0.015(3) -0.024(2)
C4 0.203(5) 0.0416(19) 0.080(3) -0.0186(17) 0.019(3) 0.010(3)
C5 0.153(3) 0.0519(19) 0.0560(18) -0.0120(14) 0.0056(19) 0.027(2)
C6 0.099(2) 0.0455(15) 0.0419(14) -0.0124(11) 0.0061(14) 0.0157(14)
C7 0.0721(17) 0.0635(17) 0.0472(14) -0.0127(13) -0.0080(12) 0.0251(14)
C8 0.0517(13) 0.0510(14) 0.0468(13) -0.0124(11) -0.0095(10) 0.0104(11)
C9 0.0442(12) 0.0396(12) 0.0360(11) -0.0118(9) -0.0013(9) 0.0024(9)
C10 0.0600(14) 0.0429(13) 0.0430(13) -0.0160(10) -0.0049(10) -0.0027(11)
C11 0.0286(10) 0.0378(11) 0.0355(11) -0.0115(9) -0.0047(8) -0.0014(8)
C12 0.0273(10) 0.0383(11) 0.0385(11) -0.0112(9) -0.0052(8) -0.0003(8)
C13 0.0317(11) 0.0459(12) 0.0431(12) -0.0174(10) -0.0049(9) -0.0029(9)
C14 0.0307(10) 0.0415(12) 0.0372(11) -0.0129(9) -0.0008(8) -0.0019(8)
C15 0.0422(12) 0.0506(13) 0.0430(13) -0.0145(10) -0.0022(9) -0.0089(10)
C16 0.0601(15) 0.0497(14) 0.0425(13) -0.0097(11) 0.0017(11) -0.0100(11)
C17 0.0643(16) 0.0640(16) 0.0378(13) -0.0119(12) -0.0081(11) -0.0017(12)
C18 0.0450(12) 0.0618(15) 0.0406(12) -0.0200(11) -0.0070(10) -0.0009(11)
C19 0.0355(11) 0.0464(12) 0.0391(12) -0.0147(10) -0.0003(9) -0.0046(9)
C20 0.093(3) 0.072(2) 0.058(2) -0.0017(17) -0.0021(18) -0.0250(19)
C21 0.0606(17) 0.090(2) 0.0449(16) -0.0254(16) -0.0110(13) -0.0052(16)
F1 0.218(17) 0.085(7) 0.101(5) -0.042(5) 0.038(6) -0.082(10)
F2 0.077(7) 0.114(6) 0.31(2) 0.020(11) 0.057(11) -0.029(5)
F3 0.232(15) 0.092(7) 0.053(4) 0.025(3) -0.032(6) -0.078(7)
F1' 0.154(7) 0.050(5) 0.37(3) 0.022(10) 0.011(16) -0.004(4)
F2' 0.129(11) 0.123(9) 0.083(4) 0.020(4) -0.031(5) -0.092(9)
F3' 0.169(9) 0.188(12) 0.066(5) -0.017(6) 0.041(5) -0.108(8)
F4 0.082(7) 0.252(13) 0.065(4) -0.075(5) 0.018(3) -0.098(9)
F5 0.101(5) 0.204(15) 0.249(16) -0.194(14) -0.036(9) 0.011(8)
F6 0.165(9) 0.156(9) 0.105(8) -0.016(6) -0.096(8) -0.019(7)
F4' 0.051(4) 0.219(9) 0.218(13) -0.153(9) -0.047(5) 0.037(5)
F5' 0.137(8) 0.072(3) 0.145(6) -0.036(4) -0.084(6) -0.013(4)
F6' 0.156(8) 0.181(10) 0.041(3) -0.032(5) -0.007(4) -0.089(8)
N1 0.0351(10) 0.0709(14) 0.0680(14) -0.0299(11) -0.0051(9) 0.0050(9)

loop_
_atom_type_symbol
_atom_type_description
_atom_type_scat_dispersion_real
_atom_type_scat_dispersion_imag
_atom_type_scat_source
C C 0.0033 0.0016 'International Tables Vol C Tables 4.2.6.8 and 6.1.1.4'
H H 0.0000 0.0000 'International Tables Vol C Tables 4.2.6.8 and 6.1.1.4'
N N 0.0061 0.0033 'International Tables Vol C Tables 4.2.6.8 and 6.1.1.4'
F F 0.0171 0.0103 'International Tables Vol C Tables 4.2.6.8 and 6.1.1.4'

loop_
_geom_angle_atom_site_label_1
_geom_angle_atom_site_label_2
_geom_angle_atom_site_label_3
_geom_angle
_geom_angle_site_symmetry_1
_geom_angle_site_symmetry_3
_geom_angle_publ_flag
C2 C1 C6 119.7(3) . . ?
C2 C1 C10 121.8(3) . . ?
C6 C1 C10 118.5(2) . . ?
C3 C2 C1 120.4(4) . . ?
C3 C2 H2 119.8 . . ?
C1 C2 H2 119.8 . . ?
C2 C3 C4 120.0(4) . . ?
C2 C3 H3 120.0 . . ?
C4 C3 H3 120.0 . . ?
C5 C4 C3 121.4(3) . . ?
C5 C4 H4 119.3 . . ?
C3 C4 H4 119.3 . . ?
C4 C5 C6 120.3(4) . . ?
C4 C5 H5 119.8 . . ?
C6 C5 H5 119.8 . . ?
C7 C6 C1 119.1(2) . . ?
C7 C6 C5 122.8(3) . . ?
C1 C6 C5 118.1(3) . . ?
C8 C7 C6 121.1(2) . . ?
C8 C7 H7 119.4 . . ?
C6 C7 H7 119.4 . . ?
C7 C8 C9 120.8(2) . . ?
C7 C8 H8 119.6 . . ?
C9 C8 H8 119.6 . . ?
C10 C9 C8 118.8(2) . . ?
C10 C9 C11 118.62(19) . . ?
C8 C9 C11 122.46(19) . . ?
C9 C10 C1 121.7(2) . . ?
C9 C10 H10 119.2 . . ?
C1 C10 H10 119.2 . . ?
C9 C11 C12 121.39(16) . 2_675 ?
C9 C11 C12 118.82(16) . . ?
C12 C11 C12 90.33(14) 2_675 . ?
C9 C11 H11 108.3 . . ?
C12 C11 H11 108.3 2_675 . ?
C12 C11 H11 108.3 . . ?
C13 C12 C14 105.87(16) . . ?
C13 C12 C11 114.95(16) . 2_675 ?
C14 C12 C11 117.92(15) . 2_675 ?
C13 C12 C11 111.05(16) . . ?
C14 C12 C11 117.08(16) . . ?
C11 C12 C11 89.67(14) 2_675 . ?
N1 C13 C12 177.6(2) . . ?
C19 C14 C15 118.70(19) . . ?
C19 C14 C12 123.69(18) . . ?
C15 C14 C12 117.60(18) . . ?
C16 C15 C14 120.5(2) . . ?
C16 C15 H15 119.7 . . ?
C14 C15 H15 119.7 . . ?
C17 C16 C15 120.8(2) . . ?
C17 C16 C20 121.0(2) . . ?
C15 C16 C20 118.2(2) . . ?
C16 C17 C18 118.8(2) . . ?
C16 C17 H17 120.6 . . ?
C18 C17 H17 120.6 . . ?
C17 C18 C19 120.7(2) . . ?
C17 C18 C21 120.9(2) . . ?
C19 C18 C21 118.4(2) . . ?
C14 C19 C18 120.4(2) . . ?
C14 C19 H19 119.8 . . ?
C18 C19 H19 119.8 . . ?
F1' C20 F2' 109.1(11) . . ?
F2 C20 F3 111.0(9) . . ?
F2 C20 F1 104.6(11) . . ?
F3 C20 F1 102.4(7) . . ?
F1' C20 F3' 108.3(10) . . ?
F2' C20 F3' 99.5(8) . . ?
F1' C20 C16 114.4(6) . . ?
F2 C20 C16 113.2(6) . . ?
F2' C20 C16 114.3(5) . . ?
F3 C20 C16 113.5(6) . . ?
F1 C20 C16 111.1(5) . . ?
F3' C20 C16 110.0(7) . . ?
F5 C21 F4 114.0(9) . . ?
F4' C21 F6' 108.7(7) . . ?
F4' C21 F5' 102.4(7) . . ?
F6' C21 F5' 104.2(7) . . ?
F5 C21 F6 105.4(8) . . ?
F4 C21 F6 101.1(8) . . ?
F5 C21 C18 112.4(5) . . ?
F4' C21 C18 112.7(5) . . ?
F4 C21 C18 114.0(5) . . ?
F6' C21 C18 114.9(4) . . ?
F5' C21 C18 112.9(4) . . ?
F6 C21 C18 108.8(6) . . ?

loop_
_geom_bond_atom_site_label_1
_geom_bond_atom_site_label_2
_geom_bond_distance
_geom_bond_site_symmetry_2
_geom_bond_publ_flag
C1 C2 1.406(4) . ?
C1 C6 1.414(4) . ?
C1 C10 1.422(3) . ?
C2 C3 1.370(5) . ?
C2 H2 0.9500 . ?
C3 C4 1.394(6) . ?
C3 H3 0.9500 . ?
C4 C5 1.351(6) . ?
C4 H4 0.9500 . ?
C5 C6 1.430(4) . ?
C5 H5 0.9500 . ?
C6 C7 1.404(4) . ?
C7 C8 1.361(3) . ?
C7 H7 0.9500 . ?
C8 C9 1.422(3) . ?
C8 H8 0.9500 . ?
C9 C10 1.364(3) . ?
C9 C11 1.507(3) . ?
C10 H10 0.9500 . ?
C11 C12 1.569(3) 2_675 ?
C11 C12 1.593(3) . ?
C11 H11 1.0000 . ?
C12 C13 1.467(3) . ?
C12 C14 1.529(3) . ?
C12 C11 1.569(3) 2_675 ?
C13 N1 1.140(3) . ?
C14 C19 1.379(3) . ?
C14 C15 1.393(3) . ?
C15 C16 1.380(3) . ?
C15 H15 0.9500 . ?
C16 C17 1.378(3) . ?
C16 C20 1.506(4) . ?
C17 C18 1.383(3) . ?
C17 H17 0.9500 . ?
C18 C19 1.390(3) . ?
C18 C21 1.501(3) . ?
C19 H19 0.9500 . ?
C20 F1' 1.237(10) . ?
C20 F2 1.248(12) . ?
C20 F2' 1.284(9) . ?
C20 F3 1.281(9) . ?
C20 F1 1.322(10) . ?
C20 F3' 1.335(11) . ?
C21 F5 1.214(10) . ?
C21 F4' 1.267(8) . ?
C21 F4 1.267(8) . ?
C21 F6' 1.279(8) . ?
C21 F5' 1.349(8) . ?
C21 F6 1.357(11) . ?
